data_4324789
loop_
_publ_author_name
'Alexander Yu. Makarov'
'Vladimir V. Zhivonitko'
'Arkady G. Makarov'
'Samat B. Zikirin'
'Irina Yu. Bagryanskaya'
'Victor A. Bagryansky'
'Yuri V. Gatilov'
'Irina G. Irtegova'
'Makhmut M. Shakirov'
'Andrey V. Zibarev'

_publ_contact_author_email bagryan@nioch.nsc.ru
_publ_contact_author_name 'Dr. I. Yu. Bagryanskaya'
_publ_section_title
;
 Interaction of 1,3,2,4-Benzodithiadiazines and Their 1-Se Congeners with
 Ph3P and Some Properties of the Iminophosphorane Products
;
_journal_name_full 'Inorganic Chemistry'
_journal_page_first 3017
_journal_page_last 3027
_journal_paper_doi 10.1021/ic102565x
_journal_volume 50
_journal_year 2011
_chemical_absolute_configuration unk
_chemical_formula_moiety 'C6 N6 S3'
_chemical_formula_sum 'C6 N6 S3'
_chemical_formula_weight 252.30
_chemical_melting_point 573
_chemical_name_systematic
; 
 benzo[1,2-c:3,4-c': 5,6-c'']tris[1,2,5]thiadiazole 
;
_space_group_IT_number 31
_symmetry_cell_setting orthorhombic
_symmetry_space_group_name_Hall 'P 2ac -2'
_symmetry_space_group_name_H-M 'P m n 21'
_atom_sites_solution_hydrogens notdet
_atom_sites_solution_primary direct
_atom_sites_solution_secondary difmap
_audit_creation_method SHELXL-97
_cell_angle_alpha 90.00
_cell_angle_beta 90.00
_cell_angle_gamma 90.00
_cell_formula_units_Z 2
_cell_length_a 14.2167(8)
_cell_length_b 3.6810(2)
_cell_length_c 7.8017(4)
_cell_measurement_reflns_used 3127
_cell_measurement_temperature 173(2)
_cell_measurement_theta_max 30.00
_cell_measurement_theta_min 2.87
_cell_volume 408.28(4)
_computing_cell_refinement 'Bruker SAINT'
_computing_data_collection 'Bruker APEX2'
_computing_data_reduction 'Bruker SAINT'
_computing_structure_refinement 'SHELXL-97 (Sheldrick, 1997)'
_computing_structure_solution 'SHELXS-97 (Sheldrick, 1990)'
_diffrn_ambient_temperature 173(2)
_diffrn_measured_fraction_theta_full 1.000
_diffrn_measured_fraction_theta_max 1.000
_diffrn_measurement_device_type 'Bruker APEX-II CCD'
_diffrn_measurement_method '\f and \w scans'
_diffrn_radiation_monochromator graphite
_diffrn_radiation_source 'fine-focus sealed tube'
_diffrn_radiation_type MoK\a
_diffrn_radiation_wavelength 0.71073
_diffrn_reflns_av_R_equivalents 0.0488
_diffrn_reflns_av_sigmaI/netI 0.0320
_diffrn_reflns_limit_h_max 20
_diffrn_reflns_limit_h_min -20
_diffrn_reflns_limit_k_max 5
_diffrn_reflns_limit_k_min -5
_diffrn_reflns_limit_l_max 10
_diffrn_reflns_limit_l_min -10
_diffrn_reflns_number 5418
_diffrn_reflns_theta_full 30.00
_diffrn_reflns_theta_max 30.00
_diffrn_reflns_theta_min 2.87
_diffrn_standards_number 0
_exptl_absorpt_coefficient_mu 0.873
_exptl_absorpt_correction_T_max 0.7444
_exptl_absorpt_correction_T_min 0.6355
_exptl_absorpt_correction_type empirical
_exptl_crystal_colour orange
_exptl_crystal_density_diffrn 2.052
_exptl_crystal_description plate
_exptl_crystal_F_000 252
_exptl_crystal_recrystallization_method THF
_exptl_crystal_size_max 0.30
_exptl_crystal_size_mid 0.03
_exptl_crystal_size_min 0.01
_refine_diff_density_max 0.476
_refine_diff_density_min -0.233
_refine_diff_density_rms 0.066
_refine_ls_abs_structure_details 'Flack H D (1983), Acta Cryst. A39, 876-881'
_refine_ls_abs_structure_Flack -0.13(10)
_refine_ls_extinction_method none
_refine_ls_goodness_of_fit_ref 1.027
_refine_ls_hydrogen_treatment undef
_refine_ls_matrix_type full
_refine_ls_number_parameters 70
_refine_ls_number_reflns 1179
_refine_ls_number_restraints 1
_refine_ls_restrained_S_all 1.026
_refine_ls_R_factor_all 0.0280
_refine_ls_R_factor_gt 0.0256
_refine_ls_shift/su_max 0.000
_refine_ls_shift/su_mean 0.000
_refine_ls_structure_factor_coef Fsqd
_refine_ls_weighting_details 'calc w=1/[\s^2^(Fo^2^)+(0.0390P)^2^+0.0000P] where P=(Fo^2^+2Fc^2^)/3'
_refine_ls_weighting_scheme calc
_refine_ls_wR_factor_gt 0.0600
_refine_ls_wR_factor_ref 0.0608
_reflns_number_gt 1104
_reflns_number_total 1179
_reflns_threshold_expression >2sigma(I)
_cod_data_source_file ic102565x_si_001_7.cif
_cod_data_source_block mag19_compound_8
_cod_database_code 4324789

loop_
_symmetry_equiv_pos_as_xyz
'x, y, z'
'-x+1/2, -y, z+1/2'
'x+1/2, -y, z+1/2'
'-x, y, z'

loop_
_atom_site_label
_atom_site_type_symbol
_atom_site_fract_x
_atom_site_fract_y
_atom_site_fract_z
_atom_site_U_iso_or_equiv
_atom_site_adp_type
_atom_site_occupancy
_atom_site_symmetry_multiplicity
_atom_site_calc_flag
_atom_site_refinement_flags
S7 S 0.5000 0.12105(17) 0.47901(7) 0.01820(14) Uani 1 2 d S
S1 S 0.28524(3) -0.38721(11) 1.11306(7) 0.01887(11) Uani 1 1 d .
N8 N 0.41211(9) 0.0204(4) 0.6057(2) 0.0177(3) Uani 1 1 d .
C8A C 0.44948(10) -0.0974(5) 0.7517(2) 0.0149(3) Uani 1 1 d .
N2 N 0.39288(10) -0.4630(4) 1.1764(2) 0.0175(3) Uani 1 1 d .
C2A C 0.44876(11) -0.3536(5) 1.0485(2) 0.0146(3) Uani 1 1 d .
N9 N 0.30558(9) -0.2208(4) 0.9224(2) 0.0179(3) Uani 1 1 d .
C9A C 0.39898(10) -0.2189(5) 0.9034(2) 0.0149(3) Uani 1 1 d .

loop_
_atom_site_aniso_label
_atom_site_aniso_U_11
_atom_site_aniso_U_22
_atom_site_aniso_U_33
_atom_site_aniso_U_23
_atom_site_aniso_U_13
_atom_site_aniso_U_12
S7 0.0178(2) 0.0240(3) 0.0128(3) 0.0036(2) 0.000 0.000
S1 0.01462(16) 0.0261(2) 0.01593(19) 0.0042(2) 0.00209(16) -0.00016(14)
N8 0.0164(5) 0.0217(7) 0.0150(6) 0.0018(7) 0.0017(6) 0.0007(5)
C8A 0.0153(7) 0.0161(9) 0.0132(8) -0.0005(6) 0.0000(6) 0.0012(5)
N2 0.0156(6) 0.0205(8) 0.0165(7) 0.0023(6) 0.0006(5) -0.0006(5)
C2A 0.0153(7) 0.0144(8) 0.0142(8) -0.0026(6) 0.0004(5) -0.0012(6)
N9 0.0153(6) 0.0226(7) 0.0159(7) 0.0024(7) 0.0004(6) 0.0009(5)
C9A 0.0159(7) 0.0148(8) 0.0140(8) 0.0002(7) 0.0007(6) 0.0001(5)

loop_
_atom_type_symbol
_atom_type_description
_atom_type_scat_dispersion_real
_atom_type_scat_dispersion_imag
_atom_type_scat_source
C C 0.0033 0.0016 'International Tables Vol C Tables 4.2.6.8 and 6.1.1.4'
N N 0.0061 0.0033 'International Tables Vol C Tables 4.2.6.8 and 6.1.1.4'
S S 0.1246 0.1234 'International Tables Vol C Tables 4.2.6.8 and 6.1.1.4'

loop_
_geom_angle_atom_site_label_1
_geom_angle_atom_site_label_2
_geom_angle_atom_site_label_3
_geom_angle
_geom_angle_site_symmetry_1
_geom_angle_site_symmetry_3
N8 S7 N8 99.61(12) 4_655 .
N2 S1 N9 99.99(7) . .
C8A N8 S7 106.64(10) . .
N8 C8A C8A 113.56(9) . 4_655
N8 C8A C9A 126.87(13) . .
C8A C8A C9A 119.57(9) 4_655 .
C2A N2 S1 106.25(12) . .
N2 C2A C9A 113.74(14) . .
N2 C2A C2A 126.44(9) . 4_655
C9A C2A C2A 119.80(9) . 4_655
C9A N9 S1 106.19(13) . .
N9 C9A C2A 113.81(16) . .
N9 C9A C8A 125.62(16) . .
C2A C9A C8A 120.57(13) . .

loop_
_geom_bond_atom_site_label_1
_geom_bond_atom_site_label_2
_geom_bond_distance
_geom_bond_site_symmetry_2
S7 N8 1.6359(15) 4_655
S7 N8 1.6359(15) .
S1 N2 1.6321(15) .
S1 N9 1.6343(18) .
N8 C8A 1.329(2) .
C8A C8A 1.437(3) 4_655
C8A C9A 1.455(2) .
N2 C2A 1.337(2) .
C2A C9A 1.424(2) .
C2A C2A 1.457(3) 4_655
N9 C9A 1.3362(19) .
